data_7233173
loop_
_publ_author_name
'Mei, Yu-Dan'
'Li, Hai-Bo'
'Pang, Qian-Qian'
'Li, Ting'
'Pan, Da-Bo'
'Dai, Yi'
'Qin, Da-Peng'
'Meng, He'
'Yao, Xin-Sheng'
'Yu, Yang'

_publ_section_title
;
 Lonimacranaldes A--C, three iridoids with novel skeletons from Lonicera
 macranthoides
;
_journal_issue 38
_journal_name_full 'RSC Advances'
_journal_page_first 22011
_journal_paper_doi 10.1039/C9RA04029C
_journal_volume 9
_journal_year 2019
_chemical_absolute_configuration ad
_chemical_formula_moiety 'C22 H30 O10, C2 H6 O'
_chemical_formula_sum 'C24 H36 O11'
_chemical_formula_weight 500.53
_chemical_name_systematic 'lonimacranaldes A'
_space_group_crystal_system monoclinic
_space_group_IT_number 4
_space_group_name_Hall 'P 2yb'
_space_group_name_H-M_alt 'P 1 21 1'
_symmetry_space_group_name_Hall 'P 2yb'
_symmetry_space_group_name_H-M 'P 1 21 1'
_atom_sites_solution_hydrogens mixed
_atom_sites_solution_primary dual
_audit_creation_date 2017-09-26
_audit_creation_method
;
Olex2 1.2
(compiled 2017.08.10 svn.r3458 for OlexSys, GUI svn.r5381)
;
_audit_update_record
;
2018-11-07 deposited with the CCDC.    2019-07-09 downloaded from the CCDC.
;
_cell_angle_alpha 90
_cell_angle_beta 116.561(2)
_cell_angle_gamma 90
_cell_formula_units_Z 2
_cell_length_a 13.1270(2)
_cell_length_b 7.98020(10)
_cell_length_c 13.2754(2)
_cell_measurement_reflns_used 19373
_cell_measurement_temperature 149.94(10)
_cell_measurement_theta_max 73.8090
_cell_measurement_theta_min 3.8890
_cell_volume 1243.91(4)
_computing_cell_refinement 'CrysAlisPro 1.171.39.28b (Rigaku OD, 2015)'
_computing_data_collection 'CrysAlisPro 1.171.39.28b (Rigaku OD, 2015)'
_computing_data_reduction 'CrysAlisPro 1.171.39.28b (Rigaku OD, 2015)'
_computing_molecular_graphics 'Olex2 (Dolomanov et al., 2009)'
_computing_publication_material 'Olex2 (Dolomanov et al., 2009)'
_computing_structure_refinement 'ShelXL (Sheldrick, 2015)'
_computing_structure_solution 'ShelXT (Sheldrick, 2015)'
_diffrn_ambient_environment N~2~
_diffrn_ambient_temperature 149.94(10)
_diffrn_detector 'CCD plate'
_diffrn_measured_fraction_theta_full 0.999
_diffrn_measured_fraction_theta_max 0.991
_diffrn_measurement_details
;
List of Runs (angles in degrees, time in seconds):

  # Type    Start    End  Width  t~exp~   \w     \q     \k     \f   Frames
#--------------------------------------------------------------------------
  1  \w    -22.00  89.00   0.50    0.50    --    0.00  57.00 150.00  222
  2  \w    -29.00  89.00   0.50    0.50    --    0.00  77.00  90.00  236
  3  \w    -22.00  89.00   0.50    0.50    --    0.00  57.00 -60.00  222
  4  \w      6.00 127.00   0.50    0.50    --   95.20 -82.00 120.00  242
  5  \w      6.00 127.00   0.50    0.50    --   95.20 -82.00 -90.00  242
  6  \w      6.00 119.00   0.50    0.50    --   95.20 -61.00  30.00  226
  7  \w     66.00 185.00   0.50    0.50    --   95.20  77.00 120.00  238
  8  \w     64.00 185.00   0.50    0.50    --   95.20  82.00  60.00  242
  9  \w      6.00 127.00   0.50    0.50    --   95.20 -82.00  30.00  242
 10  \w      6.00 119.00   0.50    0.50    --   95.20 -61.00  90.00  226
 11  \w     76.00 185.00   0.50    0.50    --   95.20  45.00   0.00  218
 12  \w     79.00 185.00   0.50    0.50    --   95.20  30.00 -60.00  212
 13  \w     72.00 185.00   0.50    0.50    --   95.20  15.00-150.00  226
 14  \w      6.00 119.00   0.50    0.50    --   95.20 -61.00-120.00  226
 15  \w      6.00 127.00   0.50    0.50    --   95.20 -82.00-180.00  242
 16  \w      6.00 127.00   0.50    0.50    --   95.20 -82.00 -30.00  242
 17  \w     64.00 185.00   0.50    0.50    --   95.20  82.00  90.00  242
 18  \w    -17.00  89.00   0.50    0.50    --    0.00  38.00  60.00  212
 19  \w    -17.00  89.00   0.50    0.50    --    0.00  38.00 -90.00  212
 20  \w    -22.00  89.00   0.50    0.50    --    0.00  57.00   0.00  222
 21  \w    -17.00  89.00   0.50    0.50    --    0.00  38.00-120.00  212
 22  \w     76.00 185.00   0.50    0.50    --   95.20  45.00 -30.00  218
 23  \w     76.00 185.00   0.50    0.50    --   95.20  45.00-120.00  218
;
_diffrn_measurement_device 'four-circle diffractometer'
_diffrn_measurement_device_type 'XtaLAB AFC12 (RINC): Kappa dual home/near'
_diffrn_measurement_method '\w scans'
_diffrn_orient_matrix_type 'CrysAlisPro convention (1999,Acta A55,543-557)'
_diffrn_orient_matrix_UB_11 -0.0241833000
_diffrn_orient_matrix_UB_12 0.0100556000
_diffrn_orient_matrix_UB_13 -0.1245412000
_diffrn_orient_matrix_UB_21 0.0207064000
_diffrn_orient_matrix_UB_22 0.1905944000
_diffrn_orient_matrix_UB_23 0.0117959000
_diffrn_orient_matrix_UB_31 0.1273022000
_diffrn_orient_matrix_UB_32 -0.0292586000
_diffrn_orient_matrix_UB_33 0.0341716000
_diffrn_radiation_monochromator graphite
_diffrn_radiation_probe x-ray
_diffrn_radiation_type CuK\a
_diffrn_radiation_wavelength 1.54184
_diffrn_reflns_av_R_equivalents 0.0511
_diffrn_reflns_av_unetI/netI 0.0275
_diffrn_reflns_Laue_measured_fraction_full 0.999
_diffrn_reflns_Laue_measured_fraction_max 0.991
_diffrn_reflns_limit_h_max 16
_diffrn_reflns_limit_h_min -15
_diffrn_reflns_limit_k_max 9
_diffrn_reflns_limit_k_min -9
_diffrn_reflns_limit_l_max 16
_diffrn_reflns_limit_l_min -16
_diffrn_reflns_number 23017
_diffrn_reflns_point_group_measured_fraction_full 0.993
_diffrn_reflns_point_group_measured_fraction_max 0.973
_diffrn_reflns_theta_full 67.684
_diffrn_reflns_theta_max 74.164
_diffrn_reflns_theta_min 3.722
_diffrn_source 'fine-focus sealed X-ray tube'
_diffrn_source_type 'Enhance (Cu) X-ray Source'
_exptl_absorpt_coefficient_mu 0.888
_exptl_absorpt_correction_T_max 1.00000
_exptl_absorpt_correction_T_min 0.47735
_exptl_absorpt_correction_type multi-scan
_exptl_absorpt_process_details
;
CrysAlisPro 1.171.39.28b (Rigaku Oxford Diffraction, 2015)
Empirical absorption correction using spherical harmonics,
 implemented in SCALE3 ABSPACK scaling algorithm.
;
_exptl_crystal_colour colorless
_exptl_crystal_density_diffrn 1.336
_exptl_crystal_description block
_exptl_crystal_F_000 536
_exptl_crystal_size_max 0.15
_exptl_crystal_size_mid 0.12
_exptl_crystal_size_min 0.1
_refine_diff_density_max 0.177
_refine_diff_density_min -0.296
_refine_diff_density_rms 0.048
_refine_ls_abs_structure_details
;
 Flack x determined using 2105 quotients [(I+)-(I-)]/[(I+)+(I-)]
 (Parsons, Flack and Wagner, Acta Cryst. B69 (2013) 249-259).
;
_refine_ls_abs_structure_Flack -0.01(8)
_refine_ls_extinction_method none
_refine_ls_goodness_of_fit_ref 1.042
_refine_ls_hydrogen_treatment mixed
_refine_ls_matrix_type full
_refine_ls_number_parameters 327
_refine_ls_number_reflns 4915
_refine_ls_number_restraints 1
_refine_ls_restrained_S_all 1.042
_refine_ls_R_factor_all 0.0371
_refine_ls_R_factor_gt 0.0360
_refine_ls_shift/su_max 0.000
_refine_ls_shift/su_mean 0.000
_refine_ls_structure_factor_coef Fsqd
_refine_ls_weighting_details 'w=1/[\s^2^(Fo^2^)+(0.0444P)^2^+0.3986P] where P=(Fo^2^+2Fc^2^)/3'
_refine_ls_weighting_scheme calc
_refine_ls_wR_factor_gt 0.0889
_refine_ls_wR_factor_ref 0.0899
_reflns_Friedel_coverage 0.826
_reflns_Friedel_fraction_full 0.987
_reflns_Friedel_fraction_max 0.952
_reflns_number_gt 4804
_reflns_number_total 4915
_reflns_threshold_expression 'I > 2\s(I)'
_cod_data_source_file c9ra04029c2.cif
_cod_data_source_block d2a
_cod_original_cell_volume 1243.90(4)
_cod_database_code 7233173
_shelx_shelxl_version_number 2017/1
_shelx_space_group_comment
;
The symmetry employed for this shelxl refinement is uniquely defined
by the following loop, which should always be used as a source of
symmetry information in preference to the above space-group names.
They are only intended as comments.
;
_shelx_estimated_absorpt_t_max 0.916
_shelx_estimated_absorpt_t_min 0.878
_reflns_odcompleteness_completeness 99.88
_reflns_odcompleteness_iscentric 1
_reflns_odcompleteness_theta 66.97
_olex2_refinement_description
;
1. Fixed Uiso
 At 1.2 times of:
  All C(H) groups, All C(H,H) groups
 At 1.5 times of:
  All C(H,H,H) groups, All O(H) groups
2.a Ternary CH refined with riding coordinates:
 C1(H1), C1"(H1"A), C9(H9), C5"(H5"), C3"(H3"A), C4'(H4'), C8(H8), C2"(H2"A),
 C4"(H4"A), C5(H5), C7(H7)
2.b Secondary CH2 refined with riding coordinates:
 C10(H10A,H10B), C6"(H6"A,H6"B), C6(H6A,H6B), C5'(H5'A,H5'B), C2S(H2SA,H2SB)
2.c Aromatic/amide H refined with riding coordinates:
 C3'(H3'), C3(H3A), C1'(H1')
2.d Idealised Me refined as rotating group:
 C1S(H1SA,H1SB,H1SC), C6'(H6'A,H6'B,H6'C)
2.e Idealised tetrahedral OH refined as rotating group:
 O3"(H3"), O1"(H1"), O4"(H4"), O3(H3), O2"(H2")
;
_olex2_submission_special_instructions 'No special instructions were received'
_oxdiff_exptl_absorpt_empirical_details
;
Empirical correction (ABSPACK) includes:
- Absorption correction using spherical harmonics
- Frame scaling
;
_oxdiff_exptl_absorpt_empirical_full_max 2.454
_oxdiff_exptl_absorpt_empirical_full_min 0.463

loop_
_space_group_symop_operation_xyz
'x, y, z'
'-x, y+1/2, -z'

loop_
_atom_site_label
_atom_site_type_symbol
_atom_site_fract_x
_atom_site_fract_y
_atom_site_fract_z
_atom_site_U_iso_or_equiv
_atom_site_adp_type
_atom_site_occupancy
_atom_site_site_symmetry_order
_atom_site_calc_flag
_atom_site_refinement_flags_posn
O5" O 0.70706(15) 0.33898(19) 0.26871(13) 0.0208(3) Uani 1 1 d .
O5 O 0.67621(14) 0.5844(2) 0.33838(13) 0.0206(3) Uani 1 1 d .
O3" O 0.61795(15) 0.2128(2) -0.02520(13) 0.0239(4) Uani 1 1 d .
H3" H 0.651554 0.124399 -0.020862 0.036 Uiso 1 1 calc GR
O1" O 0.60838(15) 0.7449(2) 0.13243(14) 0.0228(4) Uani 1 1 d .
H1" H 0.539119 0.731731 0.101931 0.034 Uiso 1 1 calc GR
O4" O 0.72713(15) -0.0273(2) 0.29337(14) 0.0230(4) Uani 1 1 d .
H4" H 0.686213 -0.106084 0.259034 0.034 Uiso 1 1 calc GR
O3 O 0.37007(15) 0.5493(2) 0.57746(14) 0.0281(4) Uani 1 1 d .
H3 H 0.342937 0.535426 0.621766 0.042 Uiso 1 1 calc GR
O2" O 0.65468(16) 0.5698(2) -0.02691(14) 0.0277(4) Uani 1 1 d .
H2" H 0.620483 0.529402 -0.090092 0.042 Uiso 1 1 calc GR
O2 O 0.52198(14) 0.5525(3) 0.37287(13) 0.0284(4) Uani 1 1 d .
O4 O 0.53434(16) 0.5463(3) 0.73564(14) 0.0353(5) Uani 1 1 d .
O1S O 0.6841(2) -0.0901(2) -0.04614(18) 0.0365(5) Uani 1 1 d .
O1 O 0.9557(2) 0.3847(3) 0.92333(17) 0.0494(6) Uani 1 1 d .
C1 C 0.6434(2) 0.5267(3) 0.41893(19) 0.0213(5) Uani 1 1 d .
H1 H 0.661199 0.407161 0.433339 0.026 Uiso 1 1 calc R
C1" C 0.6400(2) 0.4866(3) 0.24090(19) 0.0187(5) Uani 1 1 d .
H1"A H 0.558896 0.459300 0.211084 0.022 Uiso 1 1 calc R
C9 C 0.7083(2) 0.6259(3) 0.52530(19) 0.0206(5) Uani 1 1 d .
H9 H 0.697773 0.746108 0.508936 0.025 Uiso 1 1 calc R
C4 C 0.5413(2) 0.5528(3) 0.56062(19) 0.0230(5) Uani 1 1 d .
C3' C 0.9383(2) 0.7695(3) 0.7858(2) 0.0260(5) Uani 1 1 d .
H3' H 0.970312 0.830622 0.852433 0.031 Uiso 1 1 calc R
C5" C 0.6703(2) 0.2250(3) 0.17509(18) 0.0186(4) Uani 1 1 d .
H5" H 0.591567 0.190091 0.153099 0.022 Uiso 1 1 calc R
C3" C 0.6250(2) 0.4816(3) 0.04922(19) 0.0205(5) Uani 1 1 d .
H3"A H 0.541981 0.469277 0.014918 0.025 Uiso 1 1 calc R
C4' C 0.9110(2) 0.8601(3) 0.6774(2) 0.0243(5) Uani 1 1 d .
H4' H 0.833741 0.905621 0.649232 0.029 Uiso 1 1 calc R
C11 C 0.4833(2) 0.5481(3) 0.63343(19) 0.0243(5) Uani 1 1 d .
C10 C 0.9115(2) 0.7344(3) 0.5904(2) 0.0253(5) Uani 1 1 d .
H10A H 0.884400 0.789684 0.517920 0.030 Uiso 1 1 calc R
H10B H 0.989074 0.697881 0.612489 0.030 Uiso 1 1 calc R
C8 C 0.8371(2) 0.5813(3) 0.57848(19) 0.0219(5) Uani 1 1 d .
H8 H 0.848822 0.500606 0.528997 0.026 Uiso 1 1 calc R
C2" C 0.6628(2) 0.5863(3) 0.15551(18) 0.0193(5) Uani 1 1 d .
H2"A H 0.745160 0.604588 0.186502 0.023 Uiso 1 1 calc R
C4" C 0.6787(2) 0.3078(3) 0.07444(18) 0.0189(4) Uani 1 1 d .
H4"A H 0.758908 0.315971 0.089922 0.023 Uiso 1 1 calc R
C5 C 0.6679(2) 0.5795(3) 0.61393(18) 0.0208(5) Uani 1 1 d .
H5 H 0.685782 0.673749 0.666476 0.025 Uiso 1 1 calc R
C2' C 0.9193(2) 0.6058(3) 0.7918(2) 0.0253(5) Uani 1 1 d .
C6" C 0.7490(2) 0.0749(3) 0.21701(19) 0.0215(5) Uani 1 1 d .
H6"A H 0.740587 0.007467 0.152963 0.026 Uiso 1 1 calc R
H6"B H 0.827168 0.114039 0.254236 0.026 Uiso 1 1 calc R
C7 C 0.8635(2) 0.4915(3) 0.6917(2) 0.0241(5) Uani 1 1 d .
H7 H 0.912300 0.394059 0.700945 0.029 Uiso 1 1 calc R
C3 C 0.4795(2) 0.5477(3) 0.44873(19) 0.0254(5) Uani 1 1 d .
H3A H 0.400837 0.540133 0.420776 0.030 Uiso 1 1 calc R
C6 C 0.7459(2) 0.4329(3) 0.6773(2) 0.0260(5) Uani 1 1 d .
H6A H 0.722637 0.330308 0.633716 0.031 Uiso 1 1 calc R
H6B H 0.746282 0.415079 0.749724 0.031 Uiso 1 1 calc R
C1' C 0.9582(2) 0.5334(4) 0.9048(2) 0.0349(6) Uani 1 1 d .
H1' H 0.986455 0.606095 0.966026 0.042 Uiso 1 1 calc R
C1S C 0.7537(2) 0.0580(4) -0.1579(2) 0.0350(6) Uani 1 1 d .
H1SA H 0.789597 0.045231 -0.206510 0.053 Uiso 1 1 calc GR
H1SB H 0.801788 0.123548 -0.093359 0.053 Uiso 1 1 calc GR
H1SC H 0.681822 0.113663 -0.197893 0.053 Uiso 1 1 calc GR
C5' C 0.9927(3) 1.0069(4) 0.6970(3) 0.0343(6) Uani 1 1 d .
H5'A H 0.991075 1.078428 0.755399 0.041 Uiso 1 1 calc R
H5'B H 1.069458 0.963499 0.724172 0.041 Uiso 1 1 calc R
C2S C 0.7349(3) -0.1107(4) -0.1202(3) 0.0392(7) Uani 1 1 d .
H2SA H 0.685426 -0.177008 -0.184923 0.047 Uiso 1 1 calc R
H2SB H 0.807001 -0.169054 -0.081723 0.047 Uiso 1 1 calc R
C6' C 0.9649(3) 1.1118(4) 0.5928(3) 0.0486(9) Uani 1 1 d .
H6'A H 0.973813 1.044871 0.537184 0.073 Uiso 1 1 calc GR
H6'B H 1.015588 1.206022 0.612184 0.073 Uiso 1 1 calc GR
H6'C H 0.887737 1.150791 0.563116 0.073 Uiso 1 1 calc GR
H1S H 0.670(4) -0.190(6) -0.031(3) 0.060(12) Uiso 1 1 d .

loop_
_atom_site_aniso_label
_atom_site_aniso_U_11
_atom_site_aniso_U_22
_atom_site_aniso_U_33
_atom_site_aniso_U_23
_atom_site_aniso_U_13
_atom_site_aniso_U_12
O5" 0.0289(9) 0.0172(8) 0.0164(7) -0.0013(6) 0.0103(7) 0.0016(6)
O5 0.0302(9) 0.0199(8) 0.0148(7) -0.0033(6) 0.0129(7) -0.0026(7)
O3" 0.0310(9) 0.0216(9) 0.0177(8) -0.0048(7) 0.0097(7) 0.0016(7)
O1" 0.0292(9) 0.0167(7) 0.0215(8) -0.0005(6) 0.0104(7) 0.0009(6)
O4" 0.0316(10) 0.0181(8) 0.0209(8) 0.0001(6) 0.0134(7) -0.0003(7)
O3 0.0291(9) 0.0376(10) 0.0224(8) -0.0014(8) 0.0158(7) -0.0029(8)
O2" 0.0474(11) 0.0230(9) 0.0164(7) -0.0008(7) 0.0176(8) -0.0054(8)
O2 0.0254(9) 0.0461(11) 0.0146(7) -0.0017(8) 0.0097(7) 0.0004(8)
O4 0.0365(10) 0.0534(12) 0.0175(8) -0.0031(9) 0.0133(8) -0.0073(10)
O1S 0.0679(15) 0.0194(9) 0.0426(11) -0.0013(8) 0.0430(11) -0.0001(9)
O1 0.0617(15) 0.0394(12) 0.0298(10) 0.0111(10) 0.0048(10) -0.0034(11)
C1 0.0266(12) 0.0229(11) 0.0171(10) 0.0011(9) 0.0122(9) 0.0012(9)
C1" 0.0238(12) 0.0169(10) 0.0157(10) -0.0035(8) 0.0091(9) -0.0006(9)
C9 0.0267(12) 0.0202(11) 0.0172(10) -0.0008(9) 0.0120(10) 0.0020(9)
C4 0.0321(13) 0.0212(11) 0.0194(11) -0.0010(9) 0.0149(10) -0.0013(10)
C3' 0.0276(13) 0.0289(13) 0.0206(12) -0.0019(10) 0.0100(10) 0.0007(10)
C5" 0.0231(11) 0.0172(10) 0.0163(10) -0.0033(9) 0.0097(9) -0.0021(9)
C3" 0.0275(12) 0.0194(11) 0.0156(10) -0.0004(9) 0.0107(9) -0.0029(9)
C4' 0.0256(13) 0.0245(12) 0.0240(12) 0.0003(10) 0.0122(10) -0.0007(9)
C11 0.0329(13) 0.0229(11) 0.0199(11) -0.0026(10) 0.0143(10) -0.0029(10)
C10 0.0253(13) 0.0306(12) 0.0218(11) 0.0015(10) 0.0121(10) 0.0031(10)
C8 0.0261(12) 0.0227(11) 0.0175(10) -0.0009(9) 0.0103(9) 0.0043(9)
C2" 0.0252(12) 0.0166(10) 0.0171(10) -0.0012(9) 0.0103(9) 0.0007(9)
C4" 0.0222(11) 0.0198(11) 0.0152(10) -0.0036(9) 0.0089(9) -0.0010(9)
C5 0.0280(12) 0.0206(11) 0.0149(10) -0.0014(9) 0.0106(9) -0.0005(9)
C2' 0.0253(13) 0.0280(12) 0.0204(11) 0.0006(10) 0.0081(10) 0.0013(10)
C6" 0.0268(12) 0.0193(11) 0.0218(11) -0.0002(9) 0.0137(10) -0.0004(9)
C7 0.0287(13) 0.0214(12) 0.0195(11) 0.0017(9) 0.0083(10) 0.0052(9)
C3 0.0268(12) 0.0321(13) 0.0197(11) -0.0032(10) 0.0126(10) -0.0017(11)
C6 0.0335(14) 0.0232(12) 0.0186(11) 0.0034(9) 0.0092(11) -0.0016(10)
C1' 0.0391(16) 0.0350(15) 0.0223(12) 0.0016(11) 0.0064(11) -0.0021(12)
C1S 0.0407(15) 0.0382(15) 0.0346(13) 0.0033(13) 0.0244(12) -0.0002(13)
C5' 0.0364(15) 0.0314(14) 0.0387(15) -0.0023(12) 0.0199(13) -0.0066(11)
C2S 0.062(2) 0.0303(14) 0.0439(16) -0.0071(13) 0.0406(16) -0.0006(14)
C6' 0.080(3) 0.0316(15) 0.0505(18) -0.0039(14) 0.0437(19) -0.0155(16)

loop_
_atom_type_symbol
_atom_type_description
_atom_type_scat_dispersion_real
_atom_type_scat_dispersion_imag
_atom_type_scat_source
C C 0.0181 0.0091 'International Tables Vol C Tables 4.2.6.8 and 6.1.1.4'
H H 0.0000 0.0000 'International Tables Vol C Tables 4.2.6.8 and 6.1.1.4'
O O 0.0492 0.0322 'International Tables Vol C Tables 4.2.6.8 and 6.1.1.4'

loop_
_geom_angle_atom_site_label_1
_geom_angle_atom_site_label_2
_geom_angle_atom_site_label_3
_geom_angle
C1" O5" C5" 111.78(16)
C1 O5 C1" 115.46(18)
C4" O3" H3" 109.5
C2" O1" H1" 109.5
C6" O4" H4" 109.5
C11 O3 H3 109.5
C3" O2" H2" 109.5
C3 O2 C1 115.17(17)
C2S O1S H1S 106(3)
O5 C1 O2 106.75(18)
O5 C1 H1 110.0
O5 C1 C9 107.77(19)
O2 C1 H1 110.0
O2 C1 C9 112.09(18)
C9 C1 H1 110.0
O5" C1" H1"A 110.9
O5" C1" C2" 108.81(18)
O5 C1" O5" 107.94(18)
O5 C1" H1"A 110.9
O5 C1" C2" 107.38(17)
C2" C1" H1"A 110.9
C1 C9 H9 110.0
C1 C9 C8 110.49(18)
C1 C9 C5 110.31(19)
C8 C9 H9 110.0
C5 C9 H9 110.0
C5 C9 C8 105.96(18)
C11 C4 C5 118.79(19)
C3 C4 C11 119.6(2)
C3 C4 C5 121.4(2)
C4' C3' H3' 118.1
C2' C3' H3' 118.1
C2' C3' C4' 123.7(2)
O5" C5" H5" 109.8
O5" C5" C4" 110.62(17)
O5" C5" C6" 105.78(18)
C4" C5" H5" 109.8
C6" C5" H5" 109.8
C6" C5" C4" 110.84(18)
O2" C3" H3"A 108.7
O2" C3" C2" 107.91(18)
O2" C3" C4" 111.09(19)
C2" C3" H3"A 108.7
C2" C3" C4" 111.69(19)
C4" C3" H3"A 108.7
C3' C4' H4' 107.9
C3' C4' C10 109.1(2)
C3' C4' C5' 110.8(2)
C10 C4' H4' 107.9
C5' C4' H4' 107.9
C5' C4' C10 113.0(2)
O3 C11 C4 114.12(19)
O4 C11 O3 122.9(2)
O4 C11 C4 123.0(2)
C4' C10 H10A 109.1
C4' C10 H10B 109.1
H10A C10 H10B 107.8
C8 C10 C4' 112.54(19)
C8 C10 H10A 109.1
C8 C10 H10B 109.1
C9 C8 H8 108.1
C9 C8 C7 105.72(18)
C10 C8 C9 112.3(2)
C10 C8 H8 108.1
C10 C8 C7 114.33(19)
C7 C8 H8 108.1
O1" C2" C1" 112.30(18)
O1" C2" C3" 111.49(18)
O1" C2" H2"A 108.2
C1" C2" H2"A 108.2
C3" C2" C1" 108.22(18)
C3" C2" H2"A 108.2
O3" C4" C5" 110.52(18)
O3" C4" C3" 105.62(18)
O3" C4" H4"A 109.5
C5" C4" H4"A 109.5
C3" C4" C5" 112.04(18)
C3" C4" H4"A 109.5
C9 C5 H5 107.8
C4 C5 C9 111.20(18)
C4 C5 H5 107.8
C4 C5 C6 118.5(2)
C6 C5 C9 103.23(19)
C6 C5 H5 107.8
C3' C2' C7 124.7(2)
C3' C2' C1' 117.1(2)
C1' C2' C7 118.2(2)
O4" C6" C5" 113.07(18)
O4" C6" H6"A 109.0
O4" C6" H6"B 109.0
C5" C6" H6"A 109.0
C5" C6" H6"B 109.0
H6"A C6" H6"B 107.8
C8 C7 H7 109.7
C2' C7 C8 112.56(19)
C2' C7 H7 109.7
C2' C7 C6 111.0(2)
C6 C7 C8 104.01(19)
C6 C7 H7 109.7
O2 C3 H3A 117.3
C4 C3 O2 125.4(2)
C4 C3 H3A 117.3
C5 C6 C7 102.85(19)
C5 C6 H6A 111.2
C5 C6 H6B 111.2
C7 C6 H6A 111.2
C7 C6 H6B 111.2
H6A C6 H6B 109.1
O1 C1' C2' 124.2(3)
O1 C1' H1' 117.9
C2' C1' H1' 117.9
H1SA C1S H1SB 109.5
H1SA C1S H1SC 109.5
H1SB C1S H1SC 109.5
C2S C1S H1SA 109.5
C2S C1S H1SB 109.5
C2S C1S H1SC 109.5
C4' C5' H5'A 108.8
C4' C5' H5'B 108.8
H5'A C5' H5'B 107.7
C6' C5' C4' 113.8(3)
C6' C5' H5'A 108.8
C6' C5' H5'B 108.8
O1S C2S C1S 109.0(2)
O1S C2S H2SA 109.9
O1S C2S H2SB 109.9
C1S C2S H2SA 109.9
C1S C2S H2SB 109.9
H2SA C2S H2SB 108.3
C5' C6' H6'A 109.5
C5' C6' H6'B 109.5
C5' C6' H6'C 109.5
H6'A C6' H6'B 109.5
H6'A C6' H6'C 109.5
H6'B C6' H6'C 109.5

loop_
_geom_bond_atom_site_label_1
_geom_bond_atom_site_label_2
_geom_bond_distance
O5" C1" 1.418(3)
O5" C5" 1.438(3)
O5 C1 1.397(3)
O5 C1" 1.400(3)
O3" H3" 0.8200
O3" C4" 1.421(3)
O1" H1" 0.8200
O1" C2" 1.418(3)
O4" H4" 0.8200
O4" C6" 1.427(3)
O3 H3 0.8200
O3 C11 1.332(3)
O2" H2" 0.8200
O2" C3" 1.422(3)
O2 C1 1.445(3)
O2 C3 1.352(3)
O4 C11 1.215(3)
O1S C2S 1.423(3)
O1S H1S 0.86(5)
O1 C1' 1.216(4)
C1 H1 0.9800
C1 C9 1.507(3)
C1" H1"A 0.9800
C1" C2" 1.521(3)
C9 H9 0.9800
C9 C8 1.554(3)
C9 C5 1.536(3)
C4 C11 1.474(3)
C4 C5 1.503(3)
C4 C3 1.337(3)
C3' H3' 0.9300
C3' C4' 1.503(3)
C3' C2' 1.339(4)
C5" H5" 0.9800
C5" C4" 1.539(3)
C5" C6" 1.516(3)
C3" H3"A 0.9800
C3" C2" 1.520(3)
C3" C4" 1.524(3)
C4' H4' 0.9800
C4' C10 1.532(3)
C4' C5' 1.530(4)
C10 H10A 0.9700
C10 H10B 0.9700
C10 C8 1.527(4)
C8 H8 0.9800
C8 C7 1.558(3)
C2" H2"A 0.9800
C4" H4"A 0.9800
C5 H5 0.9800
C5 C6 1.535(3)
C2' C7 1.504(3)
C2' C1' 1.470(4)
C6" H6"A 0.9700
C6" H6"B 0.9700
C7 H7 0.9800
C7 C6 1.540(4)
C3 H3A 0.9300
C6 H6A 0.9700
C6 H6B 0.9700
C1' H1' 0.9300
C1S H1SA 0.9600
C1S H1SB 0.9600
C1S H1SC 0.9600
C1S C2S 1.495(4)
C5' H5'A 0.9700
C5' H5'B 0.9700
C5' C6' 1.515(4)
C2S H2SA 0.9700
C2S H2SB 0.9700
C6' H6'A 0.9600
C6' H6'B 0.9600
C6' H6'C 0.9600
